data_4123202
loop_
_publ_author_name
'Shaw, Megan H.'
'McCreanor, Niall G.'
'Whittingham, William G.'
'Bower, John F.'

_publ_section_title
;
 Reversible C-C bond activation enables stereocontrol in rh-catalyzed
 carbonylative cycloadditions of aminocyclopropanes.
;
_journal_issue 1
_journal_name_full 'Journal of the American Chemical Society'
_journal_page_first 463
_journal_page_last 468
_journal_paper_doi 10.1021/ja511335v
_journal_volume 137
_journal_year 2015
_chemical_formula_moiety 'C22 H23 N O3'
_chemical_formula_sum 'C22 H23 N O3'
_chemical_formula_weight 349.41
_chemical_name_systematic
;
 ?
;
_space_group_crystal_system orthorhombic
_space_group_IT_number 19
_space_group_name_Hall 'P 2ac 2ab'
_space_group_name_H-M_alt 'P 21 21 21'
_symmetry_space_group_name_Hall 'P 2ac 2ab'
_symmetry_space_group_name_H-M 'P 21 21 21'
_atom_sites_solution_hydrogens geom
_atom_sites_solution_primary direct
_audit_creation_date 2014-03-21
_audit_creation_method
;
Olex2 1.2
(compiled 2014.03.12 svn.r2899 for OlexSys, GUI svn.r4796)
;
_cell_angle_alpha 90
_cell_angle_beta 90
_cell_angle_gamma 90
_cell_formula_units_Z 8
_cell_length_a 9.8946(7)
_cell_length_b 13.0231(9)
_cell_length_c 27.7287(19)
_cell_measurement_temperature 100.00
_cell_volume 3573.1(4)
_computing_cell_refinement
;
CrystalClear-SM Expert 3.1 b27 (Rigaku, 20112)
;
_computing_data_collection
;
CrystalClear-SM Expert 3.1 b27 (Rigaku, 20112)
;
_computing_data_reduction
;
CrystalClear-SM Expert 3.1 b27 (Rigaku, 20112)
;
_computing_molecular_graphics 'Olex2 (Dolomanov et al., 2009)'
_computing_publication_material 'Olex2 (Dolomanov et al., 2009)'
_computing_structure_refinement 'XL (Sheldrick, 2008)'
_computing_structure_solution 'XS (Sheldrick, 2008)'
_diffrn_ambient_temperature 100.00
_diffrn_detector CCD
_diffrn_detector_area_resol_mean 28.5714
_diffrn_measured_fraction_theta_full 0.998
_diffrn_measured_fraction_theta_max 0.999
_diffrn_measurement_device
;
AFC12 (Right): Kappa 3 circle
;
_diffrn_measurement_device_type
;
Rigaku Saturn724+ (2x2 bin mode)
;
_diffrn_measurement_method 'profile data from \w-scans'
_diffrn_radiation_monochromator 'Graphite Monochromator'
_diffrn_radiation_type MoK\a
_diffrn_radiation_wavelength 0.71073
_diffrn_reflns_av_R_equivalents 0.0399
_diffrn_reflns_av_unetI/netI 0.0343
_diffrn_reflns_Laue_measured_fraction_full 0.998
_diffrn_reflns_Laue_measured_fraction_max 0.999
_diffrn_reflns_limit_h_max 12
_diffrn_reflns_limit_h_min -12
_diffrn_reflns_limit_k_max 16
_diffrn_reflns_limit_k_min -16
_diffrn_reflns_limit_l_max 35
_diffrn_reflns_limit_l_min -36
_diffrn_reflns_number 25179
_diffrn_reflns_point_group_measured_fraction_full 0.996
_diffrn_reflns_point_group_measured_fraction_max 0.996
_diffrn_reflns_theta_full 26.000
_diffrn_reflns_theta_max 27.509
_diffrn_reflns_theta_min 2.146
_diffrn_source 'Sealed Tube'
_exptl_absorpt_coefficient_mu 0.086
_exptl_absorpt_correction_T_max 1.000
_exptl_absorpt_correction_T_min 0.604
_exptl_absorpt_correction_type multi-scan
_exptl_crystal_colour colourless
_exptl_crystal_colour_primary colourless
_exptl_crystal_density_diffrn 1.299
_exptl_crystal_description plate
_exptl_crystal_F_000 1488
_exptl_crystal_size_max 0.22
_exptl_crystal_size_mid 0.13
_exptl_crystal_size_min 0.02
_refine_diff_density_max 0.215
_refine_diff_density_min -0.144
_refine_diff_density_rms 0.034
_refine_ls_abs_structure_details
;
 Flack x determined using 2998 quotients [(I+)-(I-)]/[(I+)+(I-)]
 (Parsons and Flack (2004), Acta Cryst. A60, s61).
;
_refine_ls_abs_structure_Flack 0.4(5)
_refine_ls_extinction_method none
_refine_ls_goodness_of_fit_ref 1.030
_refine_ls_hydrogen_treatment constr
_refine_ls_matrix_type full
_refine_ls_number_parameters 469
_refine_ls_number_reflns 8171
_refine_ls_number_restraints 0
_refine_ls_restrained_S_all 1.030
_refine_ls_R_factor_all 0.0430
_refine_ls_R_factor_gt 0.0364
_refine_ls_shift/su_max 0.000
_refine_ls_shift/su_mean 0.000
_refine_ls_structure_factor_coef Fsqd
_refine_ls_weighting_details 'w=1/[\s^2^(Fo^2^)+(0.0447P)^2^+0.5014P] where P=(Fo^2^+2Fc^2^)/3'
_refine_ls_weighting_scheme calc
_refine_ls_wR_factor_gt 0.0882
_refine_ls_wR_factor_ref 0.0925
_reflns_Friedel_coverage 0.782
_reflns_Friedel_fraction_full 0.993
_reflns_Friedel_fraction_max 0.992
_reflns_number_gt 7302
_reflns_number_total 8171
_reflns_threshold_expression 'I > 2\s(I)'
_cod_data_source_file ja511335v_si_003.cif
_cod_data_source_block shelx
_cod_depositor_comments 'Adding full bibliography for 4123199--4123207.cif.'
_cod_database_code 4123202
_shelxl_version_number 2013-3
_shelx_space_group_comment
;
The symmetry employed for this shelxl refinement is uniquely defined
by the following loop, which should always be used as a source of
symmetry information in preference to the above space-group names.
They are only intended as comments.
;
_olex2_refinement_description
;
1. Fixed Uiso
 At 1.2 times of:
  All C(H) groups, All C(H,H) groups
2.a Ternary CH refined with riding coordinates:
 C7(H7), C9(H9), C14(H14), C29(H29), C31(H31), C36(H36)
2.b Secondary CH2 refined with riding coordinates:
 C8(H8A,H8B), C10(H10A,H10B), C12(H12A,H12B), C13(H13A,H13B), C16(H16A,H16B),
 C30(H30A,H30B), C32(H32A,H32B), C34(H34A,H34B), C35(H35A,H35B), C38(H38A,H38B)
2.c Aromatic/amide H refined with riding coordinates:
 C2(H2), C3(H3), C4(H4), C5(H5), C6(H6), C18(H18), C19(H19), C20(H20),
 C21(H21), C22(H22), C24(H24), C25(H25), C26(H26), C27(H27), C28(H28), C40(H40),
  C41(H41), C42(H42), C43(H43), C44(H44)
;

loop_
_space_group_symop_operation_xyz
'x, y, z'
'-x+1/2, -y, z+1/2'
'x+1/2, -y+1/2, -z'
'-x, y+1/2, -z+1/2'

loop_
_atom_site_label
_atom_site_type_symbol
_atom_site_fract_x
_atom_site_fract_y
_atom_site_fract_z
_atom_site_U_iso_or_equiv
_atom_site_adp_type
_atom_site_occupancy
_atom_site_site_symmetry_order
_atom_site_calc_flag
_atom_site_refinement_flags_posn
O1 O 0.37496(17) 0.72615(13) 0.16455(6) 0.0377(4) Uani 1 1 d .
O2 O -0.03841(15) 0.47487(12) 0.30591(5) 0.0319(3) Uani 1 1 d .
O3 O 0.04493(15) 0.48944(11) 0.38182(5) 0.0285(3) Uani 1 1 d .
N1 N 0.13593(16) 0.58424(13) 0.32416(6) 0.0236(3) Uani 1 1 d .
C1 C 0.32475(19) 0.57945(15) 0.38418(7) 0.0224(4) Uani 1 1 d .
C2 C 0.3737(2) 0.48969(15) 0.36334(7) 0.0242(4) Uani 1 1 d .
H2 H 0.3375 0.4669 0.3343 0.029 Uiso 1 1 calc R
C3 C 0.4759(2) 0.43369(15) 0.38534(8) 0.0275(4) Uani 1 1 d .
H3 H 0.5077 0.3738 0.3710 0.033 Uiso 1 1 calc R
C4 C 0.5306(2) 0.46696(16) 0.42856(8) 0.0284(4) Uani 1 1 d .
H4 H 0.5980 0.4289 0.4436 0.034 Uiso 1 1 calc R
C5 C 0.4845(2) 0.55752(16) 0.44934(8) 0.0282(4) Uani 1 1 d .
H5 H 0.5223 0.5808 0.4780 0.034 Uiso 1 1 calc R
C6 C 0.3821(2) 0.61317(16) 0.42730(7) 0.0262(4) Uani 1 1 d .
H6 H 0.3514 0.6736 0.4414 0.031 Uiso 1 1 calc R
C7 C 0.2103(2) 0.64122(15) 0.36197(7) 0.0236(4) Uani 1 1 d .
H7 H 0.1472 0.6623 0.3873 0.028 Uiso 1 1 calc R
C8 C 0.2608(2) 0.73724(16) 0.33454(8) 0.0270(4) Uani 1 1 d .
H8A H 0.1965 0.7932 0.3369 0.032 Uiso 1 1 calc R
H8B H 0.3476 0.7600 0.3467 0.032 Uiso 1 1 calc R
C9 C 0.2725(2) 0.69859(15) 0.28303(8) 0.0239(4) Uani 1 1 d .
H9 H 0.3493 0.6512 0.2816 0.029 Uiso 1 1 calc R
C10 C 0.2877(2) 0.77488(17) 0.24178(8) 0.0275(4) Uani 1 1 d .
H10A H 0.2137 0.8237 0.2423 0.033 Uiso 1 1 calc R
H10B H 0.3718 0.8125 0.2451 0.033 Uiso 1 1 calc R
C11 C 0.2870(2) 0.71539(17) 0.19480(8) 0.0282(4) Uani 1 1 d .
C12 C 0.1725(2) 0.63949(19) 0.18840(8) 0.0329(5) Uani 1 1 d .
H12A H 0.1908 0.5973 0.1603 0.039 Uiso 1 1 calc R
H12B H 0.0895 0.6770 0.1824 0.039 Uiso 1 1 calc R
C13 C 0.1519(2) 0.56911(17) 0.23240(7) 0.0269(4) Uani 1 1 d .
H13A H 0.0693 0.5298 0.2287 0.032 Uiso 1 1 calc R
H13B H 0.2269 0.5215 0.2352 0.032 Uiso 1 1 calc R
C14 C 0.14356(19) 0.63545(15) 0.27708(7) 0.0236(4) Uani 1 1 d .
H14 H 0.0666 0.6823 0.2739 0.028 Uiso 1 1 calc R
C15 C 0.0397(2) 0.51375(16) 0.33447(7) 0.0250(4) Uani 1 1 d .
C16 C -0.0498(2) 0.41420(18) 0.39836(8) 0.0305(5) Uani 1 1 d .
H16A H -0.0481 0.3548 0.3773 0.037 Uiso 1 1 calc R
H16B H -0.1404 0.4426 0.3981 0.037 Uiso 1 1 calc R
C17 C -0.0114(2) 0.38327(15) 0.44876(7) 0.0250(4) Uani 1 1 d .
C18 C 0.1101(2) 0.41325(16) 0.47001(7) 0.0269(4) Uani 1 1 d .
H18 H 0.1705 0.4543 0.4530 0.032 Uiso 1 1 calc R
C19 C 0.1409(2) 0.38173(16) 0.51669(8) 0.0291(4) Uani 1 1 d .
H19 H 0.2212 0.4032 0.5309 0.035 Uiso 1 1 calc R
C20 C 0.0536(2) 0.31877(16) 0.54219(8) 0.0291(4) Uani 1 1 d .
H20 H 0.0752 0.2973 0.5732 0.035 Uiso 1 1 calc R
C21 C -0.0665(2) 0.28828(17) 0.52083(8) 0.0297(5) Uani 1 1 d .
H21 H -0.1256 0.2457 0.5376 0.036 Uiso 1 1 calc R
C22 C -0.0991(2) 0.32077(16) 0.47471(8) 0.0278(4) Uani 1 1 d .
H22 H -0.1806 0.3006 0.4610 0.033 Uiso 1 1 calc R
O4 O 0.86754(17) 0.72200(13) 0.35321(6) 0.0392(4) Uani 1 1 d .
O5 O 0.45897(14) 0.47567(11) 0.20744(5) 0.0289(3) Uani 1 1 d .
O6 O 0.54202(15) 0.49363(11) 0.13157(5) 0.0266(3) Uani 1 1 d .
N2 N 0.63477(16) 0.58451(13) 0.19072(6) 0.0227(3) Uani 1 1 d .
C23 C 0.8220(2) 0.58894(15) 0.13011(7) 0.0230(4) Uani 1 1 d .
C24 C 0.8764(2) 0.62736(16) 0.08735(7) 0.0275(4) Uani 1 1 d .
H24 H 0.8432 0.6884 0.0746 0.033 Uiso 1 1 calc R
C25 C 0.9797(2) 0.57549(17) 0.06362(8) 0.0302(5) Uani 1 1 d .
H25 H 1.0149 0.6017 0.0351 0.036 Uiso 1 1 calc R
C26 C 1.0301(2) 0.48465(17) 0.08259(8) 0.0294(4) Uani 1 1 d .
H26 H 1.0982 0.4492 0.0665 0.035 Uiso 1 1 calc R
C27 C 0.9789(2) 0.44705(16) 0.12540(8) 0.0275(4) Uani 1 1 d .
H27 H 1.0138 0.3869 0.1385 0.033 Uiso 1 1 calc R
C28 C 0.8754(2) 0.49884(15) 0.14905(7) 0.0248(4) Uani 1 1 d .
H28 H 0.8414 0.4729 0.1779 0.030 Uiso 1 1 calc R
C29 C 0.7064(2) 0.64649(14) 0.15374(7) 0.0232(4) Uani 1 1 d .
H29 H 0.6419 0.6682 0.1289 0.028 Uiso 1 1 calc R
C30 C 0.7522(2) 0.74102(15) 0.18300(8) 0.0258(4) Uani 1 1 d .
H30A H 0.8371 0.7680 0.1709 0.031 Uiso 1 1 calc R
H30B H 0.6846 0.7949 0.1822 0.031 Uiso 1 1 calc R
C31 C 0.7684(2) 0.69799(15) 0.23363(7) 0.0225(4) Uani 1 1 d .
H31 H 0.8473 0.6525 0.2337 0.027 Uiso 1 1 calc R
C32 C 0.7820(2) 0.77119(16) 0.27605(8) 0.0262(4) Uani 1 1 d .
H32A H 0.8652 0.8101 0.2733 0.031 Uiso 1 1 calc R
H32B H 0.7069 0.8191 0.2763 0.031 Uiso 1 1 calc R
C33 C 0.7829(2) 0.70887(16) 0.32225(8) 0.0274(4) Uani 1 1 d .
C34 C 0.6736(2) 0.62828(17) 0.32720(8) 0.0297(5) Uani 1 1 d .
H34A H 0.5887 0.6622 0.3345 0.036 Uiso 1 1 calc R
H34B H 0.6955 0.5841 0.3543 0.036 Uiso 1 1 calc R
C35 C 0.6544(2) 0.56120(16) 0.28200(7) 0.0251(4) Uani 1 1 d .
H35A H 0.7311 0.5155 0.2781 0.030 Uiso 1 1 calc R
H35B H 0.5734 0.5198 0.2852 0.030 Uiso 1 1 calc R
C36 C 0.64244(19) 0.63141(15) 0.23872(7) 0.0222(4) Uani 1 1 d .
H36 H 0.5639 0.6762 0.2432 0.027 Uiso 1 1 calc R
C37 C 0.5375(2) 0.51548(15) 0.17919(7) 0.0239(4) Uani 1 1 d .
C38 C 0.4432(2) 0.42242(17) 0.11416(7) 0.0280(4) Uani 1 1 d .
H38A H 0.3550 0.4549 0.1132 0.034 Uiso 1 1 calc R
H38B H 0.4382 0.3636 0.1355 0.034 Uiso 1 1 calc R
C39 C 0.4832(2) 0.38832(15) 0.06431(7) 0.0241(4) Uani 1 1 d .
C40 C 0.3954(2) 0.32435(16) 0.03891(8) 0.0264(4) Uani 1 1 d .
H40 H 0.3145 0.3040 0.0530 0.032 Uiso 1 1 calc R
C41 C 0.4275(2) 0.29080(16) -0.00704(8) 0.0288(5) Uani 1 1 d .
H41 H 0.3684 0.2478 -0.0235 0.035 Uiso 1 1 calc R
C42 C 0.5476(2) 0.32116(17) -0.02854(8) 0.0305(5) Uani 1 1 d .
H42 H 0.5693 0.2990 -0.0595 0.037 Uiso 1 1 calc R
C43 C 0.6350(2) 0.38486(17) -0.00346(8) 0.0295(5) Uani 1 1 d .
H43 H 0.7153 0.4057 -0.0178 0.035 Uiso 1 1 calc R
C44 C 0.6042(2) 0.41806(16) 0.04286(8) 0.0272(4) Uani 1 1 d .
H44 H 0.6642 0.4601 0.0595 0.033 Uiso 1 1 calc R

loop_
_atom_site_aniso_label
_atom_site_aniso_U_11
_atom_site_aniso_U_22
_atom_site_aniso_U_33
_atom_site_aniso_U_23
_atom_site_aniso_U_13
_atom_site_aniso_U_12
O1 0.0400(9) 0.0354(9) 0.0376(9) 0.0055(7) 0.0099(7) -0.0059(8)
O2 0.0258(7) 0.0371(9) 0.0328(8) 0.0041(7) -0.0040(6) -0.0080(7)
O3 0.0279(7) 0.0279(8) 0.0298(8) 0.0060(6) 0.0003(6) -0.0077(7)
N1 0.0226(8) 0.0225(8) 0.0257(8) 0.0017(7) -0.0005(7) -0.0024(7)
C1 0.0205(9) 0.0181(9) 0.0285(10) 0.0002(8) 0.0017(7) -0.0027(8)
C2 0.0264(10) 0.0191(9) 0.0273(10) -0.0021(8) -0.0002(8) -0.0024(8)
C3 0.0301(11) 0.0174(9) 0.0350(11) -0.0009(8) 0.0022(9) 0.0017(9)
C4 0.0260(10) 0.0237(10) 0.0354(11) 0.0046(9) -0.0008(9) 0.0013(9)
C5 0.0285(10) 0.0265(10) 0.0297(10) -0.0005(8) -0.0023(8) -0.0041(9)
C6 0.0289(10) 0.0206(9) 0.0291(10) -0.0029(8) 0.0024(8) -0.0020(8)
C7 0.0242(9) 0.0190(9) 0.0277(10) -0.0017(8) 0.0018(8) -0.0006(8)
C8 0.0299(11) 0.0172(9) 0.0341(11) 0.0001(8) 0.0010(9) 0.0019(8)
C9 0.0224(9) 0.0167(9) 0.0325(11) 0.0018(8) 0.0004(8) 0.0008(8)
C10 0.0253(10) 0.0215(10) 0.0357(12) 0.0060(9) 0.0025(9) 0.0005(8)
C11 0.0287(10) 0.0237(10) 0.0321(11) 0.0070(9) 0.0019(9) 0.0014(9)
C12 0.0327(11) 0.0362(12) 0.0297(11) 0.0028(10) -0.0004(9) -0.0061(10)
C13 0.0248(10) 0.0262(10) 0.0297(11) 0.0009(9) 0.0002(8) -0.0043(9)
C14 0.0202(9) 0.0218(9) 0.0288(10) 0.0052(8) 0.0018(8) 0.0006(8)
C15 0.0207(9) 0.0233(10) 0.0310(10) 0.0032(8) 0.0012(8) 0.0011(8)
C16 0.0261(10) 0.0318(11) 0.0336(11) 0.0073(9) 0.0010(8) -0.0095(9)
C17 0.0261(10) 0.0185(9) 0.0304(10) 0.0008(8) 0.0040(8) 0.0010(8)
C18 0.0264(10) 0.0224(10) 0.0320(11) 0.0024(8) 0.0030(8) -0.0010(9)
C19 0.0271(11) 0.0252(10) 0.0350(11) -0.0011(9) -0.0012(8) 0.0018(9)
C20 0.0329(11) 0.0240(10) 0.0303(11) 0.0024(8) 0.0030(9) 0.0062(9)
C21 0.0300(11) 0.0221(10) 0.0370(12) 0.0036(9) 0.0086(9) 0.0011(9)
C22 0.0260(10) 0.0221(10) 0.0353(11) 0.0014(9) 0.0027(9) -0.0004(8)
O4 0.0455(9) 0.0332(8) 0.0390(9) 0.0003(7) -0.0126(8) -0.0117(8)
O5 0.0255(7) 0.0295(8) 0.0317(7) -0.0021(6) 0.0025(6) -0.0072(7)
O6 0.0267(7) 0.0254(7) 0.0278(7) -0.0022(6) -0.0010(6) -0.0079(6)
N2 0.0215(8) 0.0200(8) 0.0267(8) 0.0008(7) -0.0005(6) -0.0016(7)
C23 0.0231(9) 0.0185(9) 0.0275(10) -0.0002(8) -0.0023(7) -0.0033(8)
C24 0.0264(10) 0.0243(10) 0.0318(11) 0.0061(8) -0.0017(8) -0.0007(9)
C25 0.0294(11) 0.0312(11) 0.0299(11) 0.0029(9) 0.0040(9) -0.0023(9)
C26 0.0253(10) 0.0278(10) 0.0350(11) -0.0030(9) 0.0035(8) -0.0006(9)
C27 0.0270(10) 0.0195(9) 0.0359(11) 0.0016(8) -0.0016(8) 0.0010(9)
C28 0.0254(10) 0.0204(9) 0.0288(10) 0.0026(8) 0.0012(8) -0.0023(8)
C29 0.0233(9) 0.0179(9) 0.0282(10) 0.0032(8) 0.0006(8) 0.0003(8)
C30 0.0272(10) 0.0163(9) 0.0339(11) 0.0021(8) 0.0008(8) -0.0012(8)
C31 0.0215(9) 0.0158(9) 0.0302(10) -0.0009(8) -0.0005(8) 0.0001(7)
C32 0.0259(10) 0.0176(9) 0.0352(11) -0.0022(8) -0.0013(8) -0.0004(8)
C33 0.0292(10) 0.0213(10) 0.0318(11) -0.0052(8) -0.0017(9) 0.0010(9)
C34 0.0307(11) 0.0279(11) 0.0304(11) -0.0001(9) 0.0013(8) -0.0045(9)
C35 0.0253(10) 0.0205(9) 0.0296(11) 0.0004(8) -0.0006(8) -0.0030(8)
C36 0.0201(9) 0.0186(9) 0.0277(10) -0.0013(8) 0.0010(7) 0.0001(8)
C37 0.0212(9) 0.0201(9) 0.0305(10) 0.0009(8) -0.0006(8) 0.0001(8)
C38 0.0238(10) 0.0271(10) 0.0331(11) -0.0019(9) -0.0003(8) -0.0054(9)
C39 0.0240(10) 0.0188(9) 0.0293(10) 0.0011(8) -0.0030(8) 0.0024(8)
C40 0.0239(10) 0.0227(10) 0.0326(11) 0.0023(8) -0.0030(8) -0.0007(8)
C41 0.0312(11) 0.0228(10) 0.0326(11) -0.0012(9) -0.0082(9) 0.0014(9)
C42 0.0373(12) 0.0271(10) 0.0270(10) 0.0006(8) -0.0022(9) 0.0087(10)
C43 0.0267(10) 0.0279(11) 0.0340(11) 0.0048(9) 0.0029(8) 0.0035(10)
C44 0.0243(10) 0.0219(10) 0.0353(11) -0.0003(8) -0.0024(8) -0.0009(8)

loop_
_atom_type_symbol
_atom_type_description
_atom_type_scat_dispersion_real
_atom_type_scat_dispersion_imag
_atom_type_scat_source
C C 0.0033 0.0016 'International Tables Vol C Tables 4.2.6.8 and 6.1.1.4'
H H 0.0000 0.0000 'International Tables Vol C Tables 4.2.6.8 and 6.1.1.4'
N N 0.0061 0.0033 'International Tables Vol C Tables 4.2.6.8 and 6.1.1.4'
O O 0.0106 0.0060 'International Tables Vol C Tables 4.2.6.8 and 6.1.1.4'

loop_
_geom_angle_atom_site_label_1
_geom_angle_atom_site_label_2
_geom_angle_atom_site_label_3
_geom_angle
C15 O3 C16 116.52(16)
C14 N1 C7 112.12(16)
C15 N1 C7 122.69(17)
C15 N1 C14 122.17(16)
C2 C1 C6 118.61(19)
C2 C1 C7 122.42(18)
C6 C1 C7 118.97(17)
C3 C2 C1 120.84(19)
C4 C3 C2 120.06(19)
C3 C4 C5 119.7(2)
C6 C5 C4 120.0(2)
C5 C6 C1 120.70(19)
N1 C7 C1 113.09(16)
N1 C7 C8 102.57(16)
C1 C7 C8 112.73(17)
C9 C8 C7 102.66(16)
C8 C9 C10 119.85(17)
C8 C9 C14 102.50(16)
C10 C9 C14 110.65(17)
C11 C10 C9 108.16(18)
O1 C11 C10 122.0(2)
O1 C11 C12 122.0(2)
C12 C11 C10 115.99(18)
C11 C12 C13 113.25(18)
C14 C13 C12 108.44(18)
N1 C14 C9 101.04(16)
N1 C14 C13 118.14(17)
C13 C14 C9 110.52(16)
O2 C15 O3 124.01(19)
O2 C15 N1 126.27(19)
O3 C15 N1 109.70(17)
O3 C16 C17 108.42(17)
C18 C17 C16 122.39(18)
C22 C17 C16 118.70(19)
C22 C17 C18 118.90(19)
C19 C18 C17 119.96(19)
C20 C19 C18 120.8(2)
C19 C20 C21 119.1(2)
C22 C21 C20 120.4(2)
C21 C22 C17 120.7(2)
C37 O6 C38 116.31(15)
C36 N2 C29 112.06(15)
C37 N2 C29 122.45(17)
C37 N2 C36 121.82(16)
C24 C23 C29 118.75(18)
C28 C23 C24 118.52(19)
C28 C23 C29 122.72(18)
C25 C24 C23 120.8(2)
C26 C25 C24 119.9(2)
C27 C26 C25 119.8(2)
C26 C27 C28 120.2(2)
C23 C28 C27 120.72(19)
N2 C29 C23 112.94(15)
N2 C29 C30 102.17(16)
C23 C29 C30 113.58(17)
C31 C30 C29 102.86(15)
C30 C31 C36 102.08(16)
C32 C31 C30 119.53(17)
C32 C31 C36 110.93(16)
C33 C32 C31 108.58(17)
O4 C33 C32 121.8(2)
O4 C33 C34 121.9(2)
C34 C33 C32 116.33(18)
C33 C34 C35 114.05(17)
C36 C35 C34 108.20(17)
N2 C36 C31 101.24(15)
N2 C36 C35 118.17(17)
C35 C36 C31 110.67(16)
O5 C37 O6 124.00(19)
O5 C37 N2 125.67(19)
O6 C37 N2 110.30(17)
O6 C38 C39 108.73(16)
C40 C39 C38 118.45(18)
C44 C39 C38 122.46(18)
C44 C39 C40 119.09(19)
C41 C40 C39 120.7(2)
C40 C41 C42 120.1(2)
C43 C42 C41 119.3(2)
C42 C43 C44 120.9(2)
C43 C44 C39 119.82(19)

loop_
_geom_bond_atom_site_label_1
_geom_bond_atom_site_label_2
_geom_bond_distance
O1 C11 1.217(3)
O2 C15 1.217(2)
O3 C15 1.352(2)
O3 C16 1.431(2)
N1 C7 1.480(3)
N1 C14 1.468(2)
N1 C15 1.353(3)
C1 C2 1.391(3)
C1 C6 1.395(3)
C1 C7 1.519(3)
C2 C3 1.388(3)
C3 C4 1.384(3)
C4 C5 1.390(3)
C5 C6 1.387(3)
C7 C8 1.547(3)
C8 C9 1.519(3)
C9 C10 1.523(3)
C9 C14 1.527(3)
C10 C11 1.516(3)
C11 C12 1.514(3)
C12 C13 1.540(3)
C13 C14 1.513(3)
C16 C17 1.503(3)
C17 C18 1.395(3)
C17 C22 1.391(3)
C18 C19 1.392(3)
C19 C20 1.386(3)
C20 C21 1.386(3)
C21 C22 1.385(3)
O4 C33 1.211(3)
O5 C37 1.219(2)
O6 C37 1.351(2)
O6 C38 1.432(2)
N2 C29 1.485(2)
N2 C36 1.467(2)
N2 C37 1.355(3)
C23 C24 1.395(3)
C23 C28 1.390(3)
C23 C29 1.516(3)
C24 C25 1.390(3)
C25 C26 1.388(3)
C26 C27 1.380(3)
C27 C28 1.391(3)
C29 C30 1.543(3)
C30 C31 1.520(3)
C31 C32 1.520(3)
C31 C36 1.525(3)
C32 C33 1.516(3)
C33 C34 1.514(3)
C34 C35 1.539(3)
C35 C36 1.513(3)
C38 C39 1.505(3)
C39 C40 1.394(3)
C39 C44 1.392(3)
C40 C41 1.384(3)
C41 C42 1.387(3)
C42 C43 1.385(3)
C43 C44 1.389(3)

loop_
_geom_torsion_atom_site_label_1
_geom_torsion_atom_site_label_2
_geom_torsion_atom_site_label_3
_geom_torsion_atom_site_label_4
_geom_torsion
O1 C11 C12 C13 130.0(2)
O3 C16 C17 C18 -9.7(3)
O3 C16 C17 C22 171.67(18)
N1 C7 C8 C9 -27.85(19)
C1 C2 C3 C4 -0.1(3)
C1 C7 C8 C9 94.09(19)
C2 C1 C6 C5 -1.0(3)
C2 C1 C7 N1 14.3(3)
C2 C1 C7 C8 -101.5(2)
C2 C3 C4 C5 -1.1(3)
C3 C4 C5 C6 1.3(3)
C4 C5 C6 C1 -0.2(3)
C6 C1 C2 C3 1.1(3)
C6 C1 C7 N1 -165.04(17)
C6 C1 C7 C8 79.2(2)
C7 N1 C14 C9 23.5(2)
C7 N1 C14 C13 144.10(17)
C7 N1 C15 O2 168.83(19)
C7 N1 C15 O3 -13.1(3)
C7 C1 C2 C3 -178.20(18)
C7 C1 C6 C5 178.38(18)
C7 C8 C9 C10 165.66(18)
C7 C8 C9 C14 42.73(19)
C8 C9 C10 C11 -176.06(18)
C8 C9 C14 N1 -40.27(18)
C8 C9 C14 C13 -166.15(16)
C9 C10 C11 O1 -128.2(2)
C9 C10 C11 C12 50.1(2)
C10 C9 C14 N1 -169.20(16)
C10 C9 C14 C13 64.9(2)
C10 C11 C12 C13 -48.3(3)
C11 C12 C13 C14 50.6(2)
C12 C13 C14 N1 -174.69(17)
C12 C13 C14 C9 -59.1(2)
C14 N1 C7 C1 -119.14(17)
C14 N1 C7 C8 2.6(2)
C14 N1 C15 O2 10.1(3)
C14 N1 C15 O3 -171.83(17)
C14 C9 C10 C11 -57.2(2)
C15 O3 C16 C17 169.43(17)
C15 N1 C7 C1 80.2(2)
C15 N1 C7 C8 -158.13(18)
C15 N1 C14 C9 -175.73(17)
C15 N1 C14 C13 -55.1(2)
C16 O3 C15 O2 -0.9(3)
C16 O3 C15 N1 -179.09(17)
C16 C17 C18 C19 -179.5(2)
C16 C17 C22 C21 178.4(2)
C17 C18 C19 C20 1.4(3)
C18 C17 C22 C21 -0.3(3)
C18 C19 C20 C21 -0.8(3)
C19 C20 C21 C22 -0.3(3)
C20 C21 C22 C17 0.9(3)
C22 C17 C18 C19 -0.9(3)
O4 C33 C34 C35 -132.8(2)
O6 C38 C39 C40 -175.28(17)
O6 C38 C39 C44 4.9(3)
N2 C29 C30 C31 28.84(19)
C23 C24 C25 C26 -0.3(3)
C23 C29 C30 C31 -93.11(19)
C24 C23 C28 C27 -1.2(3)
C24 C23 C29 N2 164.65(17)
C24 C23 C29 C30 -79.6(2)
C24 C25 C26 C27 -1.0(3)
C25 C26 C27 C28 1.2(3)
C26 C27 C28 C23 -0.1(3)
C28 C23 C24 C25 1.4(3)
C28 C23 C29 N2 -14.8(3)
C28 C23 C29 C30 101.0(2)
C29 N2 C36 C31 -23.05(19)
C29 N2 C36 C35 -144.03(17)
C29 N2 C37 O5 -166.34(19)
C29 N2 C37 O6 15.7(2)
C29 C23 C24 C25 -178.01(19)
C29 C23 C28 C27 178.17(19)
C29 C30 C31 C32 -166.23(17)
C29 C30 C31 C36 -43.47(19)
C30 C31 C32 C33 174.56(17)
C30 C31 C36 N2 40.35(18)
C30 C31 C36 C35 166.46(16)
C31 C32 C33 O4 131.2(2)
C31 C32 C33 C34 -47.9(2)
C32 C31 C36 N2 168.77(16)
C32 C31 C36 C35 -65.1(2)
C32 C33 C34 C35 46.3(3)
C33 C34 C35 C36 -49.6(2)
C34 C35 C36 N2 174.99(16)
C34 C35 C36 C31 59.0(2)
C36 N2 C29 C23 118.92(17)
C36 N2 C29 C30 -3.5(2)
C36 N2 C37 O5 -9.6(3)
C36 N2 C37 O6 172.38(17)
C36 C31 C32 C33 56.3(2)
C37 O6 C38 C39 -166.63(17)
C37 N2 C29 C23 -82.4(2)
C37 N2 C29 C30 155.26(17)
C37 N2 C36 C31 178.07(17)
C37 N2 C36 C35 57.1(2)
C38 O6 C37 O5 2.8(3)
C38 O6 C37 N2 -179.17(16)
C38 C39 C40 C41 -179.98(19)
C38 C39 C44 C43 -179.40(19)
C39 C40 C41 C42 -0.4(3)
C40 C39 C44 C43 0.8(3)
C40 C41 C42 C43 0.3(3)
C41 C42 C43 C44 0.4(3)
C42 C43 C44 C39 -0.9(3)
C44 C39 C40 C41 -0.1(3)
